data_4330633
loop_
_publ_author_name
'Sara A. Turner'
'Zachary D. Remillard'
'Desire T. Gijima'
'Emily Gao'
'Robert D. Pike'
'Christopher Goh'

_publ_section_title
;
 Syntheses and Structures of Closely Related Copper(I) Complexes of
 Tridentate (2-Pyridylmethyl)imine and (2-Pyridylmethyl)amine Ligands and
 Their Use in Mediating Atom Transfer Radical Polymerizations
;
_journal_name_full 'Inorganic Chemistry'
_journal_page_first 10762
_journal_page_last 10773
_journal_paper_doi 10.1021/ic3011585
_journal_volume 51
_journal_year 2012
_chemical_formula_moiety 'C11 H17 Br Cu N3'
_chemical_formula_sum 'C11 H17 Br Cu N3'
_chemical_formula_weight 334.73
_chemical_name_systematic
; 
 ? 
;
_space_group_IT_number 19
_symmetry_cell_setting orthorhombic
_symmetry_space_group_name_Hall 'P 2ac 2ab'
_symmetry_space_group_name_H-M 'P 21 21 21'
_atom_sites_solution_hydrogens geom
_atom_sites_solution_primary direct
_atom_sites_solution_secondary difmap
_audit_creation_method SHELXL-97
_cell_angle_alpha 90.00
_cell_angle_beta 90.00
_cell_angle_gamma 90.00
_cell_formula_units_Z 4
_cell_length_a 7.37440(10)
_cell_length_b 13.4167(2)
_cell_length_c 13.9213(2)
_cell_measurement_reflns_used 9916
_cell_measurement_temperature 100(2)
_cell_measurement_theta_max 68.42
_cell_measurement_theta_min 4.58
_cell_volume 1377.37(3)
_computing_cell_refinement 'SAINTPLUS (Bruker AXS, 2004)'
_computing_data_collection 'APEX2 (Bruker AXS, 2004)'
_computing_data_reduction SAINTPLUS
_computing_molecular_graphics 'ORTEP3 (Farrugia, 1997)'
_computing_publication_material 'SHELXL97 (Sheldrick, 1997)'
_computing_structure_refinement 'XSHELL (Bruker, 2004)'
_computing_structure_solution 'SHELXS97 (Sheldrick, 1997)'
_diffrn_ambient_temperature 100(2)
_diffrn_measured_fraction_theta_full 0.986
_diffrn_measured_fraction_theta_max 0.986
_diffrn_measurement_device_type 'Bruker SMART APEX II CCD'
_diffrn_measurement_method '\w and \y'
_diffrn_radiation_monochromator graphite
_diffrn_radiation_source 'fine-focus sealed tube'
_diffrn_radiation_type CuK\a
_diffrn_radiation_wavelength 1.54178
_diffrn_reflns_av_R_equivalents 0.0337
_diffrn_reflns_av_sigmaI/netI 0.0217
_diffrn_reflns_limit_h_max 8
_diffrn_reflns_limit_h_min -7
_diffrn_reflns_limit_k_max 15
_diffrn_reflns_limit_k_min -15
_diffrn_reflns_limit_l_max 15
_diffrn_reflns_limit_l_min -15
_diffrn_reflns_number 15082
_diffrn_reflns_theta_full 66.99
_diffrn_reflns_theta_max 66.99
_diffrn_reflns_theta_min 4.58
_diffrn_standards_number 0
_exptl_absorpt_coefficient_mu 5.456
_exptl_absorpt_correction_T_max 0.6196
_exptl_absorpt_correction_T_min 0.2622
_exptl_absorpt_correction_type numerical
_exptl_absorpt_process_details 'SADABS (Sheldrick, 2004)'
_exptl_crystal_colour red
_exptl_crystal_density_diffrn 1.614
_exptl_crystal_description prism
_exptl_crystal_F_000 672
_exptl_crystal_size_max 0.34
_exptl_crystal_size_mid 0.13
_exptl_crystal_size_min 0.10
_refine_diff_density_max 0.254
_refine_diff_density_min -0.401
_refine_diff_density_rms 0.066
_refine_ls_abs_structure_details 'Flack H D (1983), Acta Cryst. A39, 876-881'
_refine_ls_abs_structure_Flack 0.005(15)
_refine_ls_extinction_method none
_refine_ls_goodness_of_fit_ref 1.089
_refine_ls_hydrogen_treatment constr
_refine_ls_matrix_type full
_refine_ls_number_parameters 147
_refine_ls_number_reflns 2407
_refine_ls_number_restraints 0
_refine_ls_restrained_S_all 1.089
_refine_ls_R_factor_all 0.0175
_refine_ls_R_factor_gt 0.0173
_refine_ls_shift/su_max 0.002
_refine_ls_shift/su_mean 0.000
_refine_ls_structure_factor_coef Fsqd
_refine_ls_weighting_details 'calc w=1/[\s^2^(Fo^2^)+(0.0231P)^2^+0.4787P] where P=(Fo^2^+2Fc^2^)/3'
_refine_ls_weighting_scheme calc
_refine_ls_wR_factor_gt 0.0441
_refine_ls_wR_factor_ref 0.0442
_reflns_number_gt 2396
_reflns_number_total 2407
_reflns_threshold_expression >2sigma(I)
_cod_data_source_file ic3011585_si_001_4.cif
_cod_data_source_block Complex4_p212121
_cod_original_cell_volume 1377.38(3)
_cod_database_code 4330633

loop_
_symmetry_equiv_pos_as_xyz
'x, y, z'
'-x+1/2, -y, z+1/2'
'-x, y+1/2, -z+1/2'
'x+1/2, -y+1/2, -z'

loop_
_atom_site_label
_atom_site_type_symbol
_atom_site_fract_x
_atom_site_fract_y
_atom_site_fract_z
_atom_site_U_iso_or_equiv
_atom_site_adp_type
_atom_site_occupancy
_atom_site_symmetry_multiplicity
_atom_site_calc_flag
_atom_site_refinement_flags
Br1 Br 1.08214(3) 0.818005(17) 0.696987(15) 0.02239(7) Uani 1 1 d .
Cu1 Cu 0.96465(4) 0.92548(2) 0.57562(2) 0.01518(8) Uani 1 1 d .
N1 N 1.0897(2) 1.06587(12) 0.56357(11) 0.0135(3) Uani 1 1 d .
N2 N 1.0557(2) 0.91854(11) 0.43635(11) 0.0141(3) Uani 1 1 d .
N3 N 0.6842(2) 0.94151(12) 0.59325(13) 0.0173(4) Uani 1 1 d .
C1 C 1.1108(3) 1.13840(14) 0.62831(16) 0.0167(4) Uani 1 1 d .
H1 H 1.0625 1.1290 0.6909 0.020 Uiso 1 1 calc R
C2 C 1.2006(3) 1.22731(16) 0.60786(16) 0.0196(5) Uani 1 1 d .
H2 H 1.2131 1.2774 0.6557 0.023 Uiso 1 1 calc R
C3 C 1.2710(3) 1.24140(16) 0.51704(17) 0.0192(5) Uani 1 1 d .
H3 H 1.3338 1.3011 0.5014 0.023 Uiso 1 1 calc R
C4 C 1.2486(3) 1.16714(15) 0.44903(15) 0.0170(4) Uani 1 1 d .
H4 H 1.2943 1.1754 0.3857 0.020 Uiso 1 1 calc R
C5 C 1.1585(3) 1.08054(14) 0.47490(15) 0.0140(4) Uani 1 1 d .
C6 C 1.1363(3) 0.99689(15) 0.40730(15) 0.0148(4) Uani 1 1 d .
H6 H 1.1811 1.0013 0.3435 0.018 Uiso 1 1 calc R
C7 C 1.0425(3) 0.83211(14) 0.37229(14) 0.0163(4) Uani 1 1 d .
H7A H 1.1070 0.8459 0.3113 0.020 Uiso 1 1 calc R
H7B H 0.9138 0.8182 0.3573 0.020 Uiso 1 1 calc R
C8 C 0.6277(3) 0.75762(14) 0.57761(16) 0.0176(4) Uani 1 1 d .
H8A H 0.7594 0.7462 0.5693 0.021 Uiso 1 1 calc R
H8B H 0.5731 0.7658 0.5131 0.021 Uiso 1 1 calc R
C9 C 0.5977(3) 0.85187(14) 0.63597(15) 0.0174(4) Uani 1 1 d .
H9A H 0.4657 0.8639 0.6420 0.021 Uiso 1 1 calc R
H9B H 0.6468 0.8416 0.7014 0.021 Uiso 1 1 calc R
C10 C 0.6504(4) 1.02556(16) 0.6592(2) 0.0296(6) Uani 1 1 d .
H10A H 0.7094 1.0857 0.6343 0.044 Uiso 1 1 calc R
H10B H 0.6998 1.0097 0.7228 0.044 Uiso 1 1 calc R
H10C H 0.5196 1.0371 0.6644 0.044 Uiso 1 1 calc R
C11 C 0.5993(4) 0.96405(17) 0.49972(18) 0.0282(5) Uani 1 1 d .
H11A H 0.4677 0.9696 0.5079 0.042 Uiso 1 1 calc R
H11B H 0.6265 0.9104 0.4542 0.042 Uiso 1 1 calc R
H11C H 0.6474 1.0271 0.4750 0.042 Uiso 1 1 calc R

loop_
_atom_site_aniso_label
_atom_site_aniso_U_11
_atom_site_aniso_U_22
_atom_site_aniso_U_33
_atom_site_aniso_U_23
_atom_site_aniso_U_13
_atom_site_aniso_U_12
Br1 0.01535(11) 0.03488(12) 0.01693(11) 0.00954(9) -0.00016(8) 0.00136(9)
Cu1 0.01429(16) 0.01494(14) 0.01631(16) 0.00136(11) 0.00243(11) -0.00148(12)
N1 0.0109(8) 0.0138(7) 0.0158(8) 0.0001(6) -0.0001(7) -0.0004(7)
N2 0.0143(9) 0.0139(8) 0.0142(8) -0.0014(6) -0.0007(6) 0.0034(7)
N3 0.0136(9) 0.0134(8) 0.0249(10) 0.0008(7) 0.0013(8) 0.0007(7)
C1 0.0163(11) 0.0167(9) 0.0173(10) -0.0005(8) -0.0002(8) 0.0003(9)
C2 0.0161(11) 0.0170(10) 0.0256(12) -0.0042(8) -0.0018(9) -0.0011(9)
C3 0.0155(10) 0.0160(10) 0.0261(13) 0.0020(9) 0.0020(9) -0.0008(9)
C4 0.0165(11) 0.0158(9) 0.0187(11) 0.0019(8) 0.0030(7) -0.0001(8)
C5 0.0117(9) 0.0154(9) 0.0149(10) 0.0022(8) 0.0009(8) 0.0041(9)
C6 0.0140(10) 0.0173(9) 0.0130(10) -0.0007(8) 0.0004(7) 0.0040(8)
C7 0.0186(10) 0.0144(9) 0.0159(10) -0.0040(7) -0.0013(8) 0.0017(8)
C8 0.0163(11) 0.0173(9) 0.0193(10) -0.0019(8) -0.0005(8) -0.0022(8)
C9 0.0146(10) 0.0156(9) 0.0221(11) 0.0005(8) 0.0058(9) -0.0029(8)
C10 0.0268(13) 0.0150(10) 0.0470(16) -0.0076(10) 0.0144(11) -0.0009(10)
C11 0.0237(13) 0.0220(10) 0.0389(14) 0.0116(10) -0.0112(11) 0.0027(10)

loop_
_atom_type_symbol
_atom_type_description
_atom_type_scat_dispersion_real
_atom_type_scat_dispersion_imag
_atom_type_scat_source
C C 0.0181 0.0091 'International Tables Vol C Tables 4.2.6.8 and 6.1.1.4'
H H 0.0000 0.0000 'International Tables Vol C Tables 4.2.6.8 and 6.1.1.4'
N N 0.0311 0.0180 'International Tables Vol C Tables 4.2.6.8 and 6.1.1.4'
Cu Cu -1.9646 0.5888 'International Tables Vol C Tables 4.2.6.8 and 6.1.1.4'
Br Br -0.6763 1.2805 'International Tables Vol C Tables 4.2.6.8 and 6.1.1.4'

loop_
_geom_angle_atom_site_label_1
_geom_angle_atom_site_label_2
_geom_angle_atom_site_label_3
_geom_angle
_geom_angle_site_symmetry_1
_geom_angle_site_symmetry_3
N2 Cu1 N3 116.00(7) . .
N2 Cu1 N1 79.74(6) . .
N3 Cu1 N1 110.51(7) . .
N2 Cu1 Br1 121.51(5) . .
N3 Cu1 Br1 109.76(5) . .
N1 Cu1 Br1 116.02(5) . .
C1 N1 C5 117.87(17) . .
C1 N1 Cu1 130.50(13) . .
C5 N1 Cu1 111.62(13) . .
C6 N2 C7 119.39(17) . .
C6 N2 Cu1 114.52(13) . .
C7 N2 Cu1 126.03(12) . .
C10 N3 C11 108.71(18) . .
C10 N3 C9 107.28(16) . .
C11 N3 C9 109.69(17) . .
C10 N3 Cu1 108.56(14) . .
C11 N3 Cu1 109.67(15) . .
C9 N3 Cu1 112.82(13) . .
N1 C1 C2 122.76(19) . .
N1 C1 H1 118.6 . .
C2 C1 H1 118.6 . .
C3 C2 C1 118.9(2) . .
C3 C2 H2 120.6 . .
C1 C2 H2 120.6 . .
C2 C3 C4 118.90(19) . .
C2 C3 H3 120.6 . .
C4 C3 H3 120.6 . .
C5 C4 C3 118.86(19) . .
C5 C4 H4 120.6 . .
C3 C4 H4 120.6 . .
N1 C5 C4 122.71(19) . .
N1 C5 C6 115.55(18) . .
C4 C5 C6 121.72(19) . .
N2 C6 C5 118.54(18) . .
N2 C6 H6 120.7 . .
C5 C6 H6 120.7 . .
N2 C7 C8 108.58(16) . 4_566
N2 C7 H7A 110.0 . .
C8 C7 H7A 110.0 4_566 .
N2 C7 H7B 110.0 . .
C8 C7 H7B 110.0 4_566 .
H7A C7 H7B 108.4 . .
C9 C8 C7 110.63(17) . 4_466
C9 C8 H8A 109.5 . .
C7 C8 H8A 109.5 4_466 .
C9 C8 H8B 109.5 . .
C7 C8 H8B 109.5 4_466 .
H8A C8 H8B 108.1 . .
N3 C9 C8 113.41(16) . .
N3 C9 H9A 108.9 . .
C8 C9 H9A 108.9 . .
N3 C9 H9B 108.9 . .
C8 C9 H9B 108.9 . .
H9A C9 H9B 107.7 . .
N3 C10 H10A 109.5 . .
N3 C10 H10B 109.5 . .
H10A C10 H10B 109.5 . .
N3 C10 H10C 109.5 . .
H10A C10 H10C 109.5 . .
H10B C10 H10C 109.5 . .
N3 C11 H11A 109.5 . .
N3 C11 H11B 109.5 . .
H11A C11 H11B 109.5 . .
N3 C11 H11C 109.5 . .
H11A C11 H11C 109.5 . .
H11B C11 H11C 109.5 . .

loop_
_geom_bond_atom_site_label_1
_geom_bond_atom_site_label_2
_geom_bond_distance
_geom_bond_site_symmetry_2
Br1 Cu1 2.3842(3) .
Cu1 N2 2.0540(16) .
Cu1 N3 2.0938(18) .
Cu1 N1 2.1041(16) .
N1 C1 1.335(3) .
N1 C5 1.349(3) .
N2 C6 1.273(3) .
N2 C7 1.466(2) .
N3 C10 1.476(3) .
N3 C11 1.476(3) .
N3 C9 1.486(2) .
C1 C2 1.394(3) .
C1 H1 0.9500 .
C2 C3 1.380(3) .
C2 H2 0.9500 .
C3 C4 1.384(3) .
C3 H3 0.9500 .
C4 C5 1.386(3) .
C4 H4 0.9500 .
C5 C6 1.474(3) .
C6 H6 0.9500 .
C7 C8 1.526(3) 4_566
C7 H7A 0.9900 .
C7 H7B 0.9900 .
C8 C9 1.519(3) .
C8 C7 1.526(3) 4_466
C8 H8A 0.9900 .
C8 H8B 0.9900 .
C9 H9A 0.9900 .
C9 H9B 0.9900 .
C10 H10A 0.9800 .
C10 H10B 0.9800 .
C10 H10C 0.9800 .
C11 H11A 0.9800 .
C11 H11B 0.9800 .
C11 H11C 0.9800 .

loop_
_geom_torsion_atom_site_label_1
_geom_torsion_atom_site_label_2
_geom_torsion_atom_site_label_3
_geom_torsion_atom_site_label_4
_geom_torsion
_geom_torsion_site_symmetry_1
_geom_torsion_site_symmetry_4
N2 Cu1 N1 C1 -177.9(2) . .
N3 Cu1 N1 C1 68.0(2) . .
Br1 Cu1 N1 C1 -57.8(2) . .
N2 Cu1 N1 C5 1.47(14) . .
N3 Cu1 N1 C5 -112.60(14) . .
Br1 Cu1 N1 C5 121.65(13) . .
N3 Cu1 N2 C6 106.43(15) . .
N1 Cu1 N2 C6 -1.50(15) . .
Br1 Cu1 N2 C6 -115.83(14) . .
N3 Cu1 N2 C7 -76.40(16) . .
N1 Cu1 N2 C7 175.67(17) . .
Br1 Cu1 N2 C7 61.34(17) . .
N2 Cu1 N3 C10 -129.14(14) . .
N1 Cu1 N3 C10 -40.81(16) . .
Br1 Cu1 N3 C10 88.39(14) . .
N2 Cu1 N3 C11 -10.49(15) . .
N1 Cu1 N3 C11 77.84(14) . .
Br1 Cu1 N3 C11 -152.96(12) . .
N2 Cu1 N3 C9 112.09(13) . .
N1 Cu1 N3 C9 -159.58(12) . .
Br1 Cu1 N3 C9 -30.38(14) . .
C5 N1 C1 C2 -0.2(3) . .
Cu1 N1 C1 C2 179.14(15) . .
N1 C1 C2 C3 0.0(3) . .
C1 C2 C3 C4 0.6(3) . .
C2 C3 C4 C5 -0.9(3) . .
C1 N1 C5 C4 -0.1(3) . .
Cu1 N1 C5 C4 -179.63(16) . .
C1 N1 C5 C6 178.21(18) . .
Cu1 N1 C5 C6 -1.3(2) . .
C3 C4 C5 N1 0.7(3) . .
C3 C4 C5 C6 -177.5(2) . .
C7 N2 C6 C5 -176.08(18) . .
Cu1 N2 C6 C5 1.3(2) . .
N1 C5 C6 N2 0.0(3) . .
C4 C5 C6 N2 178.40(19) . .
C6 N2 C7 C8 122.85(19) . 4_566
Cu1 N2 C7 C8 -54.2(2) . 4_566
C10 N3 C9 C8 -177.69(19) . .
C11 N3 C9 C8 64.4(2) . .
Cu1 N3 C9 C8 -58.2(2) . .
C7 C8 C9 N3 177.52(17) 4_466 .
